data_1540670
loop_
_publ_author_name
'Rabiee Kenaree, Amir'
'Sauv\'e, Ethan R'
'Ragogna, Paul J.'
'Gilroy, Joe B.'

_publ_section_title
;
 Group 6 metal pentacarbonyl complexes of air-stable primary, secondary,
 and tertiary ferrocenylethylphosphines.
;
_journal_issue 7
_journal_name_full 'Dalton transactions (Cambridge, England : 2003)'
_journal_page_first 2859
_journal_page_last 2867
_journal_paper_doi 10.1039/c5dt03961d
_journal_volume 45
_journal_year 2016
_chemical_formula_sum 'C17 H15 Fe O5 P W'
_chemical_formula_weight 569.96
_space_group_crystal_system monoclinic
_space_group_IT_number 14
_space_group_name_Hall '-P 2ybc'
_space_group_name_H-M_alt 'P 1 21/c 1'
_symmetry_space_group_name_Hall '-P 2ybc'
_symmetry_space_group_name_H-M 'P 1 21/c 1'
_atom_sites_solution_hydrogens geom
_atom_sites_solution_primary dual
_atom_sites_solution_secondary difmap
_audit_creation_method SHELXL-2014/7
_audit_update_record
;
2015-09-09 deposited with the CCDC.
2015-11-26 downloaded from the CCDC.
;
_cell_angle_alpha 90
_cell_angle_beta 97.888(15)
_cell_angle_gamma 90
_cell_formula_units_Z 8
_cell_length_a 20.416(7)
_cell_length_b 7.239(3)
_cell_length_c 25.066(9)
_cell_measurement_reflns_used 9155
_cell_measurement_temperature 110
_cell_measurement_theta_max 24.51
_cell_measurement_theta_min 2.93
_cell_volume 3669(2)
_computing_cell_refinement SAINT
_computing_data_collection Apex2
_computing_data_reduction SAINT
_computing_molecular_graphics NRCVAX
_computing_publication_material cif2tables.py
_computing_structure_refinement SHELXL-2014
_computing_structure_solution SHELXT
_diffrn_ambient_temperature 110
_diffrn_detector 'CCD plate'
_diffrn_detector_type 'Bruker Apex2'
_diffrn_measured_fraction_theta_full 0.991
_diffrn_measured_fraction_theta_max 0.989
_diffrn_measurement_device '\k-geometry diffractometer'
_diffrn_measurement_device_type 'Bruker Kappa Axis Apex2'
_diffrn_measurement_method 'phi and omega scans'
_diffrn_radiation_type MoK\a
_diffrn_radiation_wavelength 0.71073
_diffrn_reflns_av_R_equivalents 0.0789
_diffrn_reflns_av_unetI/netI 0.0555
_diffrn_reflns_laue_measured_fraction_full 0.991
_diffrn_reflns_laue_measured_fraction_max 0.989
_diffrn_reflns_limit_h_max 24
_diffrn_reflns_limit_h_min -24
_diffrn_reflns_limit_k_max 8
_diffrn_reflns_limit_k_min -8
_diffrn_reflns_limit_l_max 30
_diffrn_reflns_limit_l_min -26
_diffrn_reflns_number 60847
_diffrn_reflns_point_group_measured_fraction_full 0.991
_diffrn_reflns_point_group_measured_fraction_max 0.989
_diffrn_reflns_theta_full 25.242
_diffrn_reflns_theta_max 25.379
_diffrn_reflns_theta_min 3.022
_diffrn_source 'sealed tube'
_exptl_absorpt_coefficient_mu 7.166
_exptl_absorpt_correction_T_max 0.7452
_exptl_absorpt_correction_T_min 0.6464
_exptl_absorpt_correction_type multi-scan
_exptl_absorpt_process_details SADABS
_exptl_crystal_colour yellow
_exptl_crystal_density_diffrn 2.063
_exptl_crystal_description Plate
_exptl_crystal_F_000 2176
_exptl_crystal_size_max 0.056
_exptl_crystal_size_mid 0.045
_exptl_crystal_size_min 0.020
_refine_diff_density_max 2.641
_refine_diff_density_min -1.333
_refine_diff_density_rms 0.175
_refine_ls_extinction_method none
_refine_ls_goodness_of_fit_ref 1.063
_refine_ls_hydrogen_treatment constr
_refine_ls_matrix_type full
_refine_ls_number_parameters 497
_refine_ls_number_reflns 6673
_refine_ls_number_restraints 150
_refine_ls_restrained_S_all 1.057
_refine_ls_R_factor_all 0.0615
_refine_ls_R_factor_gt 0.0379
_refine_ls_shift/su_max 0.002
_refine_ls_shift/su_mean 0.000
_refine_ls_structure_factor_coef Fsqd
_refine_ls_weighting_details 'w=1/[\s^2^(Fo^2^)+(0.0156P)^2^+19.7300P] where P=(Fo^2^+2Fc^2^)/3'
_refine_ls_weighting_scheme calc
_refine_ls_wR_factor_gt 0.0631
_refine_ls_wR_factor_ref 0.0686
_reflns_Friedel_coverage 0.000
_reflns_number_gt 5200
_reflns_number_total 6673
_reflns_threshold_expression 'I > 2\s(I)'
_cod_data_source_file c5dt03961d2.cif
_cod_data_source_block 7a
_cod_depositor_comments 'Adding full bibliography for 1540668--1540672.cif.'
_cod_database_code 1540670
_shelx_shelxl_version_number 2014/7
_shelx_space_group_comment
;
The symmetry employed for this shelxl refinement is uniquely defined
by the following loop, which should always be used as a source of
symmetry information in preference to the above space-group names.
They are only intended as comments.
;
_shelx_estimated_absorpt_t_min 0.690
_shelx_estimated_absorpt_t_max 0.870

loop_
_space_group_symop_operation_xyz
'x, y, z'
'-x, y+1/2, -z+1/2'
'-x, -y, -z'
'x, -y-1/2, z-1/2'

loop_
_atom_site_label
_atom_site_type_symbol
_atom_site_fract_x
_atom_site_fract_y
_atom_site_fract_z
_atom_site_U_iso_or_equiv
_atom_site_adp_type
_atom_site_occupancy
_atom_site_site_symmetry_order
_atom_site_calc_flag
_atom_site_refinement_flags_posn
_atom_site_refinement_flags_adp
_atom_site_refinement_flags_occupancy
_atom_site_disorder_assembly
_atom_site_disorder_group
W1 W 0.64004(2) 0.75959(4) 0.54329(2) 0.01894(8) Uani 1 1 d . . . . .
W1A W 0.86529(2) 0.11156(4) 0.65638(2) 0.02134(9) Uani 1 1 d . . . . .
Fe1 Fe 0.62272(5) 0.60926(14) 0.80621(4) 0.0205(2) Uani 1 1 d . . . . .
Fe1A Fe 0.86991(4) 0.35847(14) 0.39909(4) 0.0180(2) Uani 1 1 d . . . . .
P1 P 0.54754(9) 0.6295(3) 0.58663(8) 0.0232(4) Uani 1 1 d . . . . .
H1A H 0.5083 0.7087 0.5765 0.028 Uiso 1 1 calc R U . . .
H1B H 0.5369 0.5060 0.5709 0.028 Uiso 1 1 calc R U . . .
P1A P 0.96000(8) 0.2301(3) 0.61320(7) 0.0210(4) Uani 1 1 d . . . . .
H1A1 H 0.9770 0.3420 0.6332 0.025 Uiso 1 1 calc R U . . .
H1A2 H 0.9955 0.1362 0.6187 0.025 Uiso 1 1 calc R U . . .
O1 O 0.5342(3) 0.9288(8) 0.4521(2) 0.0418(15) Uani 1 1 d . . . . .
O2 O 0.6302(3) 1.1452(8) 0.6038(2) 0.0366(14) Uani 1 1 d . . . . .
O3 O 0.7371(2) 0.5929(8) 0.6416(2) 0.0330(13) Uani 1 1 d . . . . .
O4 O 0.6402(2) 0.3828(8) 0.4775(2) 0.0373(14) Uani 1 1 d . . . . .
O5 O 0.7610(2) 0.9166(7) 0.4911(2) 0.0342(13) Uani 1 1 d . . . . .
O1A O 0.9651(3) -0.0692(8) 0.7512(2) 0.0451(16) Uani 1 1 d . . . . .
O2A O 0.8691(3) 0.4987(8) 0.7182(2) 0.0395(14) Uani 1 1 d . . . . .
O3A O 0.7665(2) 0.2863(7) 0.5601(2) 0.0317(13) Uani 1 1 d . . . . .
O4A O 0.8685(2) -0.2689(8) 0.5930(2) 0.0327(13) Uani 1 1 d . . . . .
O5A O 0.7430(3) -0.0217(9) 0.7106(2) 0.0489(16) Uani 1 1 d . . . . .
C1 C 0.6410(8) 0.343(2) 0.7788(7) 0.014(4) Uani 0.54(2) 1 d . U P A 1
H1 H 0.6157 0.2772 0.7504 0.016 Uiso 0.54(2) 1 calc R U P A 1
C2 C 0.6310(10) 0.338(3) 0.8340(7) 0.015(4) Uani 0.54(2) 1 d . U P A 1
H2 H 0.5985 0.2690 0.8490 0.018 Uiso 0.54(2) 1 calc R U P A 1
C3 C 0.6807(11) 0.460(3) 0.8626(8) 0.026(5) Uani 0.54(2) 1 d . U P A 1
H3 H 0.6859 0.4840 0.9003 0.031 Uiso 0.54(2) 1 calc R U P A 1
C4 C 0.7194(9) 0.536(2) 0.8267(9) 0.025(4) Uani 0.54(2) 1 d . U P A 1
H4 H 0.7550 0.6204 0.8355 0.030 Uiso 0.54(2) 1 calc R U P A 1
C5 C 0.6957(8) 0.465(2) 0.7729(8) 0.019(4) Uani 0.54(2) 1 d . U P A 1
H5 H 0.7129 0.4926 0.7404 0.023 Uiso 0.54(2) 1 calc R U P A 1
C1' C 0.6372(15) 0.337(4) 0.8149(13) 0.047(7) Uani 0.46(2) 1 d . U P A 2
H1' H 0.6032 0.2473 0.8088 0.057 Uiso 0.46(2) 1 calc R U P A 2
C2' C 0.6578(12) 0.424(4) 0.8650(13) 0.034(6) Uani 0.46(2) 1 d . U P A 2
H2' H 0.6408 0.4054 0.8981 0.041 Uiso 0.46(2) 1 calc R U P A 2
C3' C 0.7093(10) 0.544(3) 0.8548(10) 0.033(5) Uani 0.46(2) 1 d . U P A 2
H3' H 0.7339 0.6201 0.8812 0.039 Uiso 0.46(2) 1 calc R U P A 2
C4' C 0.7196(13) 0.536(4) 0.7999(11) 0.036(6) Uani 0.46(2) 1 d . U P A 2
H4' H 0.7503 0.6039 0.7823 0.043 Uiso 0.46(2) 1 calc R U P A 2
C5' C 0.6721(14) 0.399(4) 0.7772(10) 0.042(6) Uani 0.46(2) 1 d . U P A 2
H5' H 0.6665 0.3597 0.7407 0.051 Uiso 0.46(2) 1 calc R U P A 2
C6 C 0.5282(3) 0.6814(9) 0.7749(3) 0.0196(15) Uani 1 1 d . U . . .
H6 H 0.4947 0.6007 0.7584 0.023 Uiso 1 1 calc R U . . .
C7 C 0.5411(3) 0.7258(10) 0.8304(3) 0.0242(16) Uani 1 1 d . U . . .
H7 H 0.5174 0.6807 0.8577 0.029 Uiso 1 1 calc R U . . .
C8 C 0.5954(3) 0.8490(10) 0.8381(3) 0.0268(17) Uani 1 1 d . U . . .
H8 H 0.6144 0.9015 0.8714 0.032 Uiso 1 1 calc R U . . .
C9 C 0.6163(3) 0.8798(9) 0.7876(3) 0.0215(15) Uani 1 1 d . U . . .
H9 H 0.6525 0.9553 0.7813 0.026 Uiso 1 1 calc R U . . .
C10 C 0.5750(3) 0.7807(9) 0.7482(3) 0.0185(15) Uani 1 1 d . U . . .
C11 C 0.5776(3) 0.7847(10) 0.6888(3) 0.0277(18) Uani 1 1 d . . . . .
H11A H 0.6229 0.8198 0.6826 0.033 Uiso 1 1 calc R U . . .
H11B H 0.5470 0.8815 0.6723 0.033 Uiso 1 1 calc R U . . .
C12 C 0.5599(4) 0.6050(10) 0.6607(3) 0.0289(18) Uani 1 1 d . . . . .
H12A H 0.5188 0.5566 0.6725 0.035 Uiso 1 1 calc R U . . .
H12B H 0.5955 0.5141 0.6714 0.035 Uiso 1 1 calc R U . . .
C13 C 0.5738(4) 0.8650(11) 0.4840(3) 0.0265(18) Uani 1 1 d . . . . .
C14 C 0.6340(3) 1.0052(12) 0.5832(3) 0.0267(18) Uani 1 1 d . . . . .
C15 C 0.7033(3) 0.6509(10) 0.6063(3) 0.0221(17) Uani 1 1 d . . . . .
C16 C 0.6416(3) 0.5180(11) 0.5017(3) 0.0251(17) Uani 1 1 d . . . . .
C17 C 0.7166(3) 0.8594(10) 0.5094(3) 0.0236(17) Uani 1 1 d . . . . .
C1A C 0.7750(3) 0.4339(10) 0.4026(3) 0.0278(17) Uani 1 1 d . U . . .
H1A3 H 0.7400 0.3514 0.4070 0.033 Uiso 1 1 calc R U . . .
C2A C 0.7938(3) 0.4890(11) 0.3529(3) 0.0341(18) Uani 1 1 d . U . . .
H2A H 0.7734 0.4528 0.3182 0.041 Uiso 1 1 calc R U . . .
C3A C 0.8484(4) 0.6075(11) 0.3645(3) 0.0386(19) Uani 1 1 d . U . . .
H3A H 0.8719 0.6635 0.3386 0.046 Uiso 1 1 calc R U . . .
C4A C 0.8626(3) 0.6297(10) 0.4201(3) 0.0290(17) Uani 1 1 d . U . . .
H4A H 0.8968 0.7043 0.4384 0.035 Uiso 1 1 calc R U . . .
C5A C 0.8167(3) 0.5209(10) 0.4447(3) 0.0269(16) Uani 1 1 d . U . . .
H5A H 0.8146 0.5093 0.4822 0.032 Uiso 1 1 calc R U . . .
C6A C 0.8710(3) 0.0758(9) 0.4067(3) 0.0163(15) Uani 1 1 d . U . . .
H6A H 0.8354 -0.0022 0.4126 0.020 Uiso 1 1 calc R U . . .
C7A C 0.8880(3) 0.1319(10) 0.3556(3) 0.0246(16) Uani 1 1 d . U . . .
H7A H 0.8647 0.0987 0.3215 0.029 Uiso 1 1 calc R U . . .
C8A C 0.9449(3) 0.2443(10) 0.3639(3) 0.0267(16) Uani 1 1 d . U . . .
H8A H 0.9665 0.2991 0.3366 0.032 Uiso 1 1 calc R U . . .
C9A C 0.9640(3) 0.2611(10) 0.4201(3) 0.0195(15) Uani 1 1 d . U . . .
H9A H 1.0011 0.3282 0.4372 0.023 Uiso 1 1 calc R U . . .
C10A C 0.9175(3) 0.1586(9) 0.4467(3) 0.0183(15) Uani 1 1 d . U . . .
C11A C 0.9197(3) 0.1260(9) 0.5061(3) 0.0168(15) Uani 1 1 d . . . . .
H11C H 0.9473 0.0158 0.5164 0.020 Uiso 1 1 calc R U . . .
H11D H 0.8744 0.0987 0.5138 0.020 Uiso 1 1 calc R U . . .
C12A C 0.9472(3) 0.2891(10) 0.5414(3) 0.0215(17) Uani 1 1 d . . . . .
H12C H 0.9161 0.3943 0.5354 0.026 Uiso 1 1 calc R U . . .
H12D H 0.9898 0.3286 0.5304 0.026 Uiso 1 1 calc R U . . .
C13A C 0.9292(4) -0.0052(11) 0.7175(3) 0.0291(18) Uani 1 1 d . . . . .
C14A C 0.8682(4) 0.3572(12) 0.6975(3) 0.0299(19) Uani 1 1 d . . . . .
C15A C 0.8017(3) 0.2227(10) 0.5945(3) 0.0224(17) Uani 1 1 d . . . . .
C16A C 0.8673(3) -0.1322(11) 0.6158(3) 0.0243(17) Uani 1 1 d . . . . .
C17A C 0.7877(4) 0.0250(12) 0.6913(3) 0.0328(19) Uani 1 1 d . . . . .

loop_
_atom_site_aniso_label
_atom_site_aniso_U_11
_atom_site_aniso_U_22
_atom_site_aniso_U_33
_atom_site_aniso_U_23
_atom_site_aniso_U_13
_atom_site_aniso_U_12
W1 0.01641(14) 0.02359(17) 0.01648(15) -0.00114(14) 0.00105(12) 0.00184(13)
W1A 0.01635(15) 0.03195(19) 0.01530(15) -0.00037(14) 0.00071(12) -0.00272(14)
Fe1 0.0200(5) 0.0149(5) 0.0249(6) 0.0028(5) -0.0032(4) 0.0031(5)
Fe1A 0.0155(5) 0.0117(6) 0.0262(6) 0.0009(4) 0.0002(4) 0.0011(4)
P1 0.0189(9) 0.0249(12) 0.0254(10) -0.0045(9) 0.0017(8) -0.0035(9)
P1A 0.0178(9) 0.0246(11) 0.0196(10) -0.0013(9) -0.0017(8) -0.0012(9)
O1 0.046(3) 0.056(4) 0.022(3) -0.004(3) -0.001(3) 0.025(3)
O2 0.044(3) 0.030(4) 0.038(3) -0.012(3) 0.013(3) 0.000(3)
O3 0.024(3) 0.046(4) 0.026(3) -0.001(3) -0.006(3) 0.010(3)
O4 0.035(3) 0.036(4) 0.039(3) -0.014(3) -0.001(3) 0.006(3)
O5 0.027(3) 0.041(4) 0.037(3) -0.006(3) 0.010(3) -0.010(3)
O1A 0.047(4) 0.059(4) 0.025(3) 0.006(3) -0.010(3) 0.011(3)
O2A 0.048(3) 0.035(4) 0.033(3) -0.009(3) -0.003(3) 0.001(3)
O3A 0.029(3) 0.035(3) 0.029(3) -0.002(3) -0.006(3) 0.008(3)
O4A 0.027(3) 0.034(4) 0.037(3) 0.001(3) 0.005(3) -0.003(3)
O5A 0.034(3) 0.075(5) 0.041(3) -0.007(3) 0.019(3) -0.020(3)
C1 0.011(7) 0.012(7) 0.019(7) 0.004(5) 0.006(5) 0.002(5)
C2 0.026(7) 0.007(7) 0.013(7) 0.004(5) 0.009(6) 0.008(6)
C3 0.033(10) 0.015(9) 0.025(7) 0.009(6) -0.008(6) 0.006(7)
C4 0.019(7) 0.016(7) 0.038(8) 0.012(7) -0.007(7) 0.010(5)
C5 0.009(8) 0.013(9) 0.035(7) 0.013(5) 0.004(6) 0.002(5)
C1' 0.046(11) 0.037(12) 0.061(11) 0.005(10) 0.017(10) 0.006(9)
C2' 0.031(11) 0.024(12) 0.051(9) 0.016(7) 0.017(9) 0.005(8)
C3' 0.029(9) 0.036(10) 0.035(9) 0.018(8) 0.010(7) -0.001(8)
C4' 0.033(10) 0.040(12) 0.035(10) 0.019(9) 0.011(9) 0.016(8)
C5' 0.033(13) 0.040(14) 0.055(9) 0.007(8) 0.013(8) 0.018(8)
C6 0.018(3) 0.018(4) 0.021(3) 0.004(3) 0.001(3) 0.000(3)
C7 0.025(3) 0.025(4) 0.022(3) 0.002(3) 0.000(3) 0.005(3)
C8 0.028(4) 0.023(4) 0.029(4) -0.012(3) 0.003(3) 0.004(3)
C9 0.020(3) 0.008(3) 0.036(4) -0.002(3) 0.003(3) 0.004(3)
C10 0.016(3) 0.015(4) 0.024(3) 0.008(3) -0.002(3) 0.005(3)
C11 0.022(4) 0.030(5) 0.031(4) 0.009(4) 0.004(3) -0.001(3)
C12 0.029(4) 0.027(5) 0.033(4) -0.004(4) 0.012(4) -0.011(4)
C13 0.025(4) 0.032(5) 0.021(4) -0.006(4) 0.000(4) 0.007(4)
C14 0.022(4) 0.039(5) 0.019(4) 0.001(4) 0.002(3) 0.000(4)
C15 0.015(4) 0.026(5) 0.023(4) -0.009(4) -0.002(3) 0.001(3)
C16 0.021(4) 0.034(5) 0.020(4) 0.001(4) 0.000(3) 0.010(4)
C17 0.024(4) 0.026(5) 0.020(4) -0.007(3) 0.001(3) 0.003(4)
C1A 0.016(3) 0.016(4) 0.050(4) -0.005(3) 0.001(3) 0.003(3)
C2A 0.026(4) 0.034(5) 0.040(4) -0.002(3) -0.005(3) 0.015(3)
C3A 0.030(4) 0.032(5) 0.054(4) 0.013(4) 0.005(3) 0.012(3)
C4A 0.020(3) 0.008(4) 0.056(4) 0.005(3) -0.003(3) 0.005(3)
C5A 0.027(4) 0.016(4) 0.037(4) -0.002(3) 0.001(3) 0.008(3)
C6A 0.021(3) 0.002(3) 0.025(3) 0.002(2) 0.001(3) 0.001(3)
C7A 0.028(3) 0.022(4) 0.023(3) 0.003(3) 0.004(3) 0.003(3)
C8A 0.030(4) 0.027(4) 0.023(3) 0.004(3) 0.005(3) 0.001(3)
C9A 0.015(3) 0.017(4) 0.027(3) 0.002(3) 0.003(3) 0.002(3)
C10A 0.015(3) 0.012(4) 0.029(3) -0.002(3) 0.006(3) 0.001(3)
C11A 0.019(3) 0.007(4) 0.024(4) 0.005(3) 0.001(3) 0.000(3)
C12A 0.021(4) 0.023(4) 0.019(4) -0.002(3) -0.001(3) -0.005(3)
C13A 0.034(4) 0.032(5) 0.021(4) -0.008(4) 0.005(4) -0.003(4)
C14A 0.027(4) 0.042(6) 0.021(4) -0.004(4) 0.006(4) 0.001(4)
C15A 0.021(4) 0.027(5) 0.020(4) -0.003(4) 0.004(3) 0.001(3)
C16A 0.014(4) 0.033(5) 0.026(4) -0.002(4) 0.002(3) 0.004(4)
C17A 0.031(4) 0.043(5) 0.024(4) -0.014(4) 0.001(4) -0.004(4)

loop_
_atom_type_symbol
_atom_type_description
_atom_type_scat_dispersion_real
_atom_type_scat_dispersion_imag
_atom_type_scat_source
C C 0.0033 0.0016 'International Tables Vol C Tables 4.2.6.8 and 6.1.1.4'
H H 0.0000 0.0000 'International Tables Vol C Tables 4.2.6.8 and 6.1.1.4'
O O 0.0106 0.0060 'International Tables Vol C Tables 4.2.6.8 and 6.1.1.4'
P P 0.1023 0.0942 'International Tables Vol C Tables 4.2.6.8 and 6.1.1.4'
Fe Fe 0.3463 0.8444 'International Tables Vol C Tables 4.2.6.8 and 6.1.1.4'
W W -0.8490 6.8722 'International Tables Vol C Tables 4.2.6.8 and 6.1.1.4'

loop_
_geom_angle_atom_site_label_1
_geom_angle_atom_site_label_2
_geom_angle_atom_site_label_3
_geom_angle
C17 W1 C13 92.0(3)
C17 W1 C16 91.4(3)
C13 W1 C16 90.2(3)
C17 W1 C14 89.8(3)
C13 W1 C14 87.3(3)
C16 W1 C14 177.2(3)
C17 W1 C15 91.1(3)
C13 W1 C15 176.7(3)
C16 W1 C15 90.7(3)
C14 W1 C15 91.7(3)
C17 W1 P1 178.4(2)
C13 W1 P1 89.5(2)
C16 W1 P1 88.0(2)
C14 W1 P1 90.8(2)
C15 W1 P1 87.4(2)
C17A W1A C16A 91.0(3)
C17A W1A C15A 89.9(3)
C16A W1A C15A 90.9(3)
C17A W1A C14A 91.2(3)
C16A W1A C14A 177.2(3)
C15A W1A C14A 90.7(3)
C17A W1A C13A 90.3(3)
C16A W1A C13A 87.8(3)
C15A W1A C13A 178.7(3)
C14A W1A C13A 90.6(3)
C17A W1A P1A 178.0(2)
C16A W1A P1A 90.7(2)
C15A W1A P1A 89.10(19)
C14A W1A P1A 87.1(2)
C13A W1A P1A 90.8(2)
C1' Fe1 C9 170.9(9)
C1' Fe1 C5' 38.9(10)
C9 Fe1 C5' 132.0(9)
C1' Fe1 C8 148.0(10)
C9 Fe1 C8 40.8(3)
C5' Fe1 C8 165.9(10)
C9 Fe1 C3 133.9(6)
C8 Fe1 C3 110.3(6)
C1' Fe1 C7 119.5(9)
C9 Fe1 C7 68.6(3)
C5' Fe1 C7 153.2(10)
C8 Fe1 C7 40.9(3)
C3 Fe1 C7 115.9(7)
C9 Fe1 C4 109.8(5)
C8 Fe1 C4 115.6(6)
C3 Fe1 C4 40.1(8)
C7 Fe1 C4 146.8(7)
C1' Fe1 C6 114.2(9)
C9 Fe1 C6 68.6(3)
C5' Fe1 C6 123.1(8)
C8 Fe1 C6 68.7(3)
C3 Fe1 C6 146.3(7)
C7 Fe1 C6 40.6(3)
C4 Fe1 C6 172.1(7)
C1' Fe1 C2' 40.9(11)
C9 Fe1 C2' 144.0(9)
C5' Fe1 C2' 67.9(10)
C8 Fe1 C2' 111.5(9)
C7 Fe1 C2' 106.1(7)
C6 Fe1 C2' 131.3(7)
C1' Fe1 C10 136.2(9)
C9 Fe1 C10 40.4(3)
C5' Fe1 C10 114.3(7)
C8 Fe1 C10 68.4(3)
C3 Fe1 C10 172.4(7)
C7 Fe1 C10 68.4(3)
C4 Fe1 C10 133.1(7)
C6 Fe1 C10 40.9(3)
C2' Fe1 C10 172.1(7)
C1' Fe1 C3' 66.9(12)
C9 Fe1 C3' 112.5(7)
C5' Fe1 C3' 67.0(10)
C8 Fe1 C3' 103.0(7)
C7 Fe1 C3' 126.3(7)
C6 Fe1 C3' 166.5(7)
C2' Fe1 C3' 40.3(8)
C10 Fe1 C3' 147.4(7)
C1' Fe1 C4' 68.1(10)
C9 Fe1 C4' 105.3(8)
C5' Fe1 C4' 41.4(10)
C8 Fe1 C4' 124.6(9)
C7 Fe1 C4' 163.3(10)
C6 Fe1 C4' 153.3(8)
C2' Fe1 C4' 69.2(9)
C10 Fe1 C4' 117.7(7)
C3' Fe1 C4' 40.2(8)
C3A Fe1A C1A 68.0(3)
C3A Fe1A C7A 122.3(3)
C1A Fe1A C7A 119.1(3)
C3A Fe1A C10A 160.6(3)
C1A Fe1A C10A 123.3(3)
C7A Fe1A C10A 68.5(3)
C3A Fe1A C2A 40.5(3)
C1A Fe1A C2A 40.6(3)
C7A Fe1A C2A 104.5(3)
C10A Fe1A C2A 158.1(3)
C3A Fe1A C8A 107.9(3)
C1A Fe1A C8A 154.8(3)
C7A Fe1A C8A 40.5(3)
C10A Fe1A C8A 68.9(3)
C2A Fe1A C8A 120.0(3)
C3A Fe1A C4A 40.1(3)
C1A Fe1A C4A 68.0(3)
C7A Fe1A C4A 159.9(3)
C10A Fe1A C4A 125.3(3)
C2A Fe1A C4A 67.9(3)
C8A Fe1A C4A 125.8(3)
C3A Fe1A C9A 123.9(3)
C1A Fe1A C9A 162.0(3)
C7A Fe1A C9A 68.1(3)
C10A Fe1A C9A 41.3(3)
C2A Fe1A C9A 157.2(3)
C8A Fe1A C9A 40.5(3)
C4A Fe1A C9A 111.3(3)
C3A Fe1A C5A 68.1(3)
C1A Fe1A C5A 40.4(3)
C7A Fe1A C5A 155.6(3)
C10A Fe1A C5A 109.1(3)
C2A Fe1A C5A 68.3(3)
C8A Fe1A C5A 163.3(3)
C4A Fe1A C5A 40.8(3)
C9A Fe1A C5A 127.2(3)
C3A Fe1A C6A 157.9(3)
C1A Fe1A C6A 105.2(3)
C7A Fe1A C6A 41.0(3)
C10A Fe1A C6A 40.5(3)
C2A Fe1A C6A 120.8(3)
C8A Fe1A C6A 68.7(3)
C4A Fe1A C6A 159.0(3)
C9A Fe1A C6A 68.6(3)
C5A Fe1A C6A 121.3(3)
C12 P1 W1 117.9(2)
C12 P1 H1A 107.8
W1 P1 H1A 107.8
C12 P1 H1B 107.8
W1 P1 H1B 107.8
H1A P1 H1B 107.2
C12A P1A W1A 119.5(2)
C12A P1A H1A1 107.5
W1A P1A H1A1 107.5
C12A P1A H1A2 107.5
W1A P1A H1A2 107.5
H1A1 P1A H1A2 107.0
C2 C1 C5 109.4(17)
C2 C1 Fe1 69.5(9)
C5 C1 Fe1 69.5(9)
C2 C1 H1 125.3
C5 C1 H1 125.3
Fe1 C1 H1 127.2
C1 C2 C3 106.3(17)
C1 C2 Fe1 70.5(8)
C3 C2 Fe1 67.2(11)
C1 C2 H2 126.9
C3 C2 H2 126.9
Fe1 C2 H2 126.9
C4 C3 C2 109.8(17)
C4 C3 Fe1 70.4(10)
C2 C3 Fe1 71.3(10)
C4 C3 H3 125.1
C2 C3 H3 125.1
Fe1 C3 H3 124.8
C3 C4 C5 108.1(15)
C3 C4 Fe1 69.5(10)
C5 C4 Fe1 71.0(8)
C3 C4 H4 125.9
C5 C4 H4 125.9
Fe1 C4 H4 125.2
C1 C5 C4 106.4(15)
C1 C5 Fe1 70.1(8)
C4 C5 Fe1 67.5(9)
C1 C5 H5 126.8
C4 C5 H5 126.8
Fe1 C5 H5 127.2
C5' C1' C2' 111(3)
C5' C1' Fe1 71.2(15)
C2' C1' Fe1 71.5(16)
C5' C1' H1' 124.5
C2' C1' H1' 124.5
Fe1 C1' H1' 124.4
C1' C2' C3' 104(2)
C1' C2' Fe1 67.6(16)
C3' C2' Fe1 70.2(12)
C1' C2' H2' 127.9
C3' C2' H2' 127.9
Fe1 C2' H2' 125.9
C2' C3' C4' 111(3)
C2' C3' Fe1 69.4(13)
C4' C3' Fe1 70.5(13)
C2' C3' H3' 124.4
C4' C3' H3' 124.4
Fe1 C3' H3' 127.4
C3' C4' C5' 103(2)
C3' C4' Fe1 69.3(12)
C5' C4' Fe1 67.0(12)
C3' C4' H4' 128.4
C5' C4' H4' 128.4
Fe1 C4' H4' 126.8
C1' C5' C4' 110(2)
C1' C5' Fe1 69.9(15)
C4' C5' Fe1 71.6(13)
C1' C5' H5' 124.9
C4' C5' H5' 124.9
Fe1 C5' H5' 125.2
C7 C6 C10 107.4(6)
C7 C6 Fe1 69.1(4)
C10 C6 Fe1 69.7(4)
C7 C6 H6 126.3
C10 C6 H6 126.3
Fe1 C6 H6 126.4
C8 C7 C6 108.3(6)
C8 C7 Fe1 69.1(4)
C6 C7 Fe1 70.3(4)
C8 C7 H7 125.9
C6 C7 H7 125.9
Fe1 C7 H7 126.3
C9 C8 C7 107.8(6)
C9 C8 Fe1 69.3(4)
C7 C8 Fe1 70.0(4)
C9 C8 H8 126.1
C7 C8 H8 126.1
Fe1 C8 H8 126.2
C10 C9 C8 108.9(6)
C10 C9 Fe1 71.3(4)
C8 C9 Fe1 69.9(4)
C10 C9 H9 125.5
C8 C9 H9 125.5
Fe1 C9 H9 124.8
C9 C10 C6 107.6(6)
C9 C10 C11 126.1(6)
C6 C10 C11 126.3(6)
C9 C10 Fe1 68.2(4)
C6 C10 Fe1 69.4(4)
C11 C10 Fe1 129.6(5)
C10 C11 C12 114.2(6)
C10 C11 H11A 108.7
C12 C11 H11A 108.7
C10 C11 H11B 108.7
C12 C11 H11B 108.7
H11A C11 H11B 107.6
C11 C12 P1 112.2(5)
C11 C12 H12A 109.2
P1 C12 H12A 109.2
C11 C12 H12B 109.2
P1 C12 H12B 109.2
H12A C12 H12B 107.9
O1 C13 W1 176.6(6)
O2 C14 W1 177.6(7)
O3 C15 W1 178.4(6)
O4 C16 W1 177.6(6)
O5 C17 W1 178.5(6)
C5A C1A C2A 109.0(7)
C5A C1A Fe1A 70.8(4)
C2A C1A Fe1A 70.1(4)
C5A C1A H1A3 125.5
C2A C1A H1A3 125.5
Fe1A C1A H1A3 125.2
C3A C2A C1A 107.2(7)
C3A C2A Fe1A 69.2(4)
C1A C2A Fe1A 69.3(4)
C3A C2A H2A 126.4
C1A C2A H2A 126.4
Fe1A C2A H2A 126.7
C4A C3A C2A 109.1(7)
C4A C3A Fe1A 70.8(4)
C2A C3A Fe1A 70.3(5)
C4A C3A H3A 125.5
C2A C3A H3A 125.5
Fe1A C3A H3A 125.0
C3A C4A C5A 108.0(7)
C3A C4A Fe1A 69.1(5)
C5A C4A Fe1A 69.9(4)
C3A C4A H4A 126.0
C5A C4A H4A 126.0
Fe1A C4A H4A 126.5
C1A C5A C4A 106.7(7)
C1A C5A Fe1A 68.8(4)
C4A C5A Fe1A 69.3(4)
C1A C5A H5A 126.6
C4A C5A H5A 126.6
Fe1A C5A H5A 126.8
C10A C6A C7A 107.0(6)
C10A C6A Fe1A 69.0(4)
C7A C6A Fe1A 68.6(4)
C10A C6A H6A 126.5
C7A C6A H6A 126.5
Fe1A C6A H6A 127.4
C8A C7A C6A 109.1(6)
C8A C7A Fe1A 70.2(4)
C6A C7A Fe1A 70.4(4)
C8A C7A H7A 125.5
C6A C7A H7A 125.5
Fe1A C7A H7A 125.5
C7A C8A C9A 107.9(6)
C7A C8A Fe1A 69.3(4)
C9A C8A Fe1A 69.9(4)
C7A C8A H8A 126.1
C9A C8A H8A 126.1
Fe1A C8A H8A 126.3
C8A C9A C10A 107.8(6)
C8A C9A Fe1A 69.6(4)
C10A C9A Fe1A 68.9(4)
C8A C9A H9A 126.1
C10A C9A H9A 126.1
Fe1A C9A H9A 126.9
C6A C10A C9A 108.2(6)
C6A C10A C11A 124.1(6)
C9A C10A C11A 127.5(6)
C6A C10A Fe1A 70.5(4)
C9A C10A Fe1A 69.8(4)
C11A C10A Fe1A 129.7(5)
C10A C11A C12A 114.1(5)
C10A C11A H11C 108.7
C12A C11A H11C 108.7
C10A C11A H11D 108.7
C12A C11A H11D 108.7
H11C C11A H11D 107.6
C11A C12A P1A 112.2(5)
C11A C12A H12C 109.2
P1A C12A H12C 109.2
C11A C12A H12D 109.2
P1A C12A H12D 109.2
H12C C12A H12D 107.9
O1A C13A W1A 179.5(7)
O2A C14A W1A 176.8(7)
O3A C15A W1A 179.4(7)
O4A C16A W1A 179.9(7)
O5A C17A W1A 178.8(8)

loop_
_geom_bond_atom_site_label_1
_geom_bond_atom_site_label_2
_geom_bond_distance
W1 C17 2.013(8)
W1 C13 2.017(8)
W1 C16 2.039(8)
W1 C14 2.053(9)
W1 C15 2.054(8)
W1 P1 2.489(2)
W1A C17A 2.011(8)
W1A C16A 2.039(8)
W1A C15A 2.046(8)
W1A C14A 2.052(9)
W1A C13A 2.053(8)
W1A P1A 2.4942(19)
Fe1 C1' 2.00(3)
Fe1 C9 2.013(7)
Fe1 C5' 2.01(2)
Fe1 C8 2.021(7)
Fe1 C3 2.027(19)
Fe1 C7 2.033(7)
Fe1 C4 2.039(17)
Fe1 C6 2.049(7)
Fe1 C2' 2.05(3)
Fe1 C10 2.054(6)
Fe1 C3' 2.06(2)
Fe1 C4' 2.07(2)
Fe1A C3A 2.022(8)
Fe1A C1A 2.026(7)
Fe1A C7A 2.031(7)
Fe1A C10A 2.035(7)
Fe1A C2A 2.037(7)
Fe1A C8A 2.043(7)
Fe1A C4A 2.043(7)
Fe1A C9A 2.047(6)
Fe1A C5A 2.052(7)
Fe1A C6A 2.055(6)
P1 C12 1.849(7)
P1 H1A 0.9900
P1 H1B 0.9900
P1A C12A 1.834(7)
P1A H1A1 0.9900
P1A H1A2 0.9900
O1 C13 1.152(8)
O2 C14 1.144(9)
O3 C15 1.127(8)
O4 C16 1.149(8)
O5 C17 1.148(8)
O1A C13A 1.139(8)
O2A C14A 1.148(9)
O3A C15A 1.142(8)
O4A C16A 1.145(8)
O5A C17A 1.142(8)
C1 C2 1.43(2)
C1 C5 1.44(2)
C1 H1 0.9500
C2 C3 1.46(3)
C2 H2 0.9500
C3 C4 1.39(3)
C3 H3 0.9500
C4 C5 1.46(3)
C4 H4 0.9500
C5 H5 0.9500
C1' C5' 1.34(4)
C1' C2' 1.42(4)
C1' H1' 0.9500
C2' C3' 1.42(3)
C2' H2' 0.9500
C3' C4' 1.42(3)
C3' H3' 0.9500
C4' C5' 1.45(4)
C4' H4' 0.9500
C5' H5' 0.9500
C6 C7 1.417(9)
C6 C10 1.433(9)
C6 H6 0.9500
C7 C8 1.415(10)
C7 H7 0.9500
C8 C9 1.408(10)
C8 H8 0.9500
C9 C10 1.406(9)
C9 H9 0.9500
C10 C11 1.498(9)
C11 C12 1.499(10)
C11 H11A 0.9900
C11 H11B 0.9900
C12 H12A 0.9900
C12 H12B 0.9900
C1A C5A 1.409(10)
C1A C2A 1.410(10)
C1A H1A3 0.9500
C2A C3A 1.404(11)
C2A H2A 0.9500
C3A C4A 1.393(11)
C3A H3A 0.9500
C4A C5A 1.427(10)
C4A H4A 0.9500
C5A H5A 0.9500
C6A C10A 1.416(9)
C6A C7A 1.430(9)
C6A H6A 0.9500
C7A C8A 1.410(10)
C7A H7A 0.9500
C8A C9A 1.414(9)
C8A H8A 0.9500
C9A C10A 1.438(9)
C9A H9A 0.9500
C10A C11A 1.504(9)
C11A C12A 1.534(9)
C11A H11C 0.9900
C11A H11D 0.9900
C12A H12C 0.9900
C12A H12D 0.9900

loop_
_geom_torsion_atom_site_label_1
_geom_torsion_atom_site_label_2
_geom_torsion_atom_site_label_3
_geom_torsion_atom_site_label_4
_geom_torsion
C5 C1 C2 C3 0.2(16)
Fe1 C1 C2 C3 -57.9(11)
C5 C1 C2 Fe1 58.2(9)
C1 C2 C3 C4 -0.1(19)
Fe1 C2 C3 C4 -60.1(12)
C1 C2 C3 Fe1 60.1(11)
C2 C3 C4 C5 -0.1(19)
Fe1 C3 C4 C5 -60.8(11)
C2 C3 C4 Fe1 60.6(12)
C2 C1 C5 C4 -0.3(15)
Fe1 C1 C5 C4 57.9(10)
C2 C1 C5 Fe1 -58.2(10)
C3 C4 C5 C1 0.3(17)
Fe1 C4 C5 C1 -59.6(10)
C3 C4 C5 Fe1 59.8(12)
C5' C1' C2' C3' -1(3)
Fe1 C1' C2' C3' -61.1(15)
C5' C1' C2' Fe1 60.5(19)
C1' C2' C3' C4' 1(2)
Fe1 C2' C3' C4' -58.1(14)
C1' C2' C3' Fe1 59.4(16)
C2' C3' C4' C5' -1(2)
Fe1 C3' C4' C5' -58.8(14)
C2' C3' C4' Fe1 57.5(14)
C2' C1' C5' C4' 0(3)
Fe1 C1' C5' C4' 60.5(16)
C2' C1' C5' Fe1 -60.7(19)
C3' C4' C5' C1' 1(2)
Fe1 C4' C5' C1' -59.5(18)
C3' C4' C5' Fe1 60.4(14)
C10 C6 C7 C8 -0.6(8)
Fe1 C6 C7 C8 58.8(5)
C10 C6 C7 Fe1 -59.4(5)
C6 C7 C8 C9 -0.4(8)
Fe1 C7 C8 C9 59.2(5)
C6 C7 C8 Fe1 -59.6(5)
C7 C8 C9 C10 1.2(8)
Fe1 C8 C9 C10 60.9(5)
C7 C8 C9 Fe1 -59.7(5)
C8 C9 C10 C6 -1.6(7)
Fe1 C9 C10 C6 58.4(4)
C8 C9 C10 C11 176.0(6)
Fe1 C9 C10 C11 -124.0(7)
C8 C9 C10 Fe1 -60.0(5)
C7 C6 C10 C9 1.4(7)
Fe1 C6 C10 C9 -57.7(4)
C7 C6 C10 C11 -176.3(6)
Fe1 C6 C10 C11 124.7(7)
C7 C6 C10 Fe1 59.0(5)
C9 C10 C11 C12 146.5(7)
C6 C10 C11 C12 -36.3(10)
Fe1 C10 C11 C12 56.0(8)
C10 C11 C12 P1 168.5(5)
W1 P1 C12 C11 56.6(6)
C5A C1A C2A C3A 1.3(8)
Fe1A C1A C2A C3A -59.0(5)
C5A C1A C2A Fe1A 60.4(5)
C1A C2A C3A C4A -1.4(8)
Fe1A C2A C3A C4A -60.4(5)
C1A C2A C3A Fe1A 59.1(5)
C2A C3A C4A C5A 0.9(8)
Fe1A C3A C4A C5A -59.3(5)
C2A C3A C4A Fe1A 60.2(5)
C2A C1A C5A C4A -0.8(8)
Fe1A C1A C5A C4A 59.2(5)
C2A C1A C5A Fe1A -60.0(5)
C3A C4A C5A C1A 0.0(8)
Fe1A C4A C5A C1A -58.8(5)
C3A C4A C5A Fe1A 58.8(5)
C10A C6A C7A C8A 1.2(8)
Fe1A C6A C7A C8A 59.7(5)
C10A C6A C7A Fe1A -58.5(4)
C6A C7A C8A C9A -0.3(8)
Fe1A C7A C8A C9A 59.5(5)
C6A C7A C8A Fe1A -59.9(5)
C7A C8A C9A C10A -0.6(8)
Fe1A C8A C9A C10A 58.5(5)
C7A C8A C9A Fe1A -59.1(5)
C7A C6A C10A C9A -1.6(7)
Fe1A C6A C10A C9A -59.9(4)
C7A C6A C10A C11A -176.4(6)
Fe1A C6A C10A C11A 125.3(6)
C7A C6A C10A Fe1A 58.3(4)
C8A C9A C10A C6A 1.4(7)
Fe1A C9A C10A C6A 60.3(4)
C8A C9A C10A C11A 175.9(6)
Fe1A C9A C10A C11A -125.1(7)
C8A C9A C10A Fe1A -58.9(5)
C6A C10A C11A C12A -151.1(6)
C9A C10A C11A C12A 35.2(9)
Fe1A C10A C11A C12A -58.9(8)
C10A C11A C12A P1A -171.7(5)
W1A P1A C12A C11A -56.5(5)
